data_7005117
loop_
_publ_author_name
'Baudron, St\'ephane A'
'Hosseini, Mir Wais'
'Kyritsakas, Nathalie'
'Kurmoo, Mohamedally'

_publ_section_title
;
 A stepwise approach to the formation of heterometallic discrete
 complexes and infinite architectures.
;
_journal_issue 11
_journal_name_full 'Dalton transactions (Cambridge, England : 2003)'
_journal_page_first 1129
_journal_page_last 1139
_journal_paper_doi 10.1039/b616841h
_journal_year 2007
_chemical_formula_moiety 'C34 H42 N4 Na2 O5 Pd S9'
_chemical_formula_sum 'C34 H42 N4 Na2 O5 Pd S9'
_chemical_formula_weight 1027.64
_chemical_name_systematic
;
?
;
_space_group_IT_number 15
_symmetry_cell_setting monoclinic
_symmetry_space_group_name_Hall '-C 2yc'
_symmetry_space_group_name_H-M 'C 1 2/c 1'
_atom_sites_solution_hydrogens geom
_atom_sites_solution_primary direct
_atom_sites_solution_secondary difmap
_audit_creation_method SHELXL-97
_cell_angle_alpha 90.00
_cell_angle_beta 107.9490(10)
_cell_angle_gamma 90.00
_cell_formula_units_Z 4
_cell_length_a 15.3267(5)
_cell_length_b 12.8644(5)
_cell_length_c 22.9486(10)
_cell_measurement_reflns_used 6863
_cell_measurement_temperature 173(2)
_cell_measurement_theta_max 29.90
_cell_measurement_theta_min 2.48
_cell_volume 4304.5(3)
_computing_cell_refinement 'Bruker SMART'
_computing_data_collection 'Bruker SMART'
_computing_data_reduction 'Bruker SAINT'
_computing_molecular_graphics 'Bruker SHELXTL'
_computing_publication_material 'Bruker SHELXTL'
_computing_structure_refinement 'Bruker SHELXTL'
_computing_structure_solution 'Bruker SHELXTL'
_diffrn_ambient_temperature 173(2)
_diffrn_measured_fraction_theta_full 0.997
_diffrn_measured_fraction_theta_max 0.997
_diffrn_measurement_device_type 'CCD area detector'
_diffrn_measurement_method 'phi and omega scans'
_diffrn_radiation_monochromator graphite
_diffrn_radiation_source 'fine-focus sealed tube'
_diffrn_radiation_type MoK\a
_diffrn_radiation_wavelength 0.71073
_diffrn_reflns_av_R_equivalents 0.0307
_diffrn_reflns_av_sigmaI/netI 0.0318
_diffrn_reflns_limit_h_max 16
_diffrn_reflns_limit_h_min -21
_diffrn_reflns_limit_k_max 18
_diffrn_reflns_limit_k_min -18
_diffrn_reflns_limit_l_max 32
_diffrn_reflns_limit_l_min -30
_diffrn_reflns_number 22627
_diffrn_reflns_theta_full 30.08
_diffrn_reflns_theta_max 30.08
_diffrn_reflns_theta_min 1.87
_exptl_absorpt_coefficient_mu 0.933
_exptl_absorpt_correction_T_max 0.8727
_exptl_absorpt_correction_T_min 0.8141
_exptl_absorpt_correction_type multi-scan
_exptl_absorpt_process_details sadabs
_exptl_crystal_colour orange
_exptl_crystal_density_diffrn 1.586
_exptl_crystal_density_meas ?
_exptl_crystal_density_method .
_exptl_crystal_description prism
_exptl_crystal_F_000 2104
_exptl_crystal_size_max 0.23
_exptl_crystal_size_mid 0.19
_exptl_crystal_size_min 0.15
_refine_diff_density_max 1.497
_refine_diff_density_min -2.061
_refine_diff_density_rms 0.163
_refine_ls_extinction_method none
_refine_ls_goodness_of_fit_ref 1.055
_refine_ls_hydrogen_treatment riding
_refine_ls_matrix_type full
_refine_ls_number_parameters 265
_refine_ls_number_reflns 6318
_refine_ls_number_restraints 4
_refine_ls_restrained_S_all 1.059
_refine_ls_R_factor_all 0.0770
_refine_ls_R_factor_gt 0.0603
_refine_ls_shift/su_max 0.000
_refine_ls_shift/su_mean 0.000
_refine_ls_structure_factor_coef Fsqd
_refine_ls_weighting_details 'calc w=1/[\s^2^(Fo^2^)+(0.1226P)^2^+19.7744P] where P=(Fo^2^+2Fc^2^)/3'
_refine_ls_weighting_scheme calc
_refine_ls_wR_factor_gt 0.1840
_refine_ls_wR_factor_ref 0.2041
_reflns_number_gt 4945
_reflns_number_total 6318
_reflns_threshold_expression >2sigma(I)
_cod_data_source_file b616841h.txt
_cod_data_source_block e494a
_cod_depositor_comments
;
The following automatic conversions were performed:
'_symmetry_cell_setting' value 'Monoclinic' changed to 'monoclinic'
according to '/home/saulius/struct/CIF-dictionaries/cif_core.dic'
dictionary named 'cif_core.dic' version 2.4.1 from 2010-06-29.

Automatic conversion script
Id: cif_fix_enum 1527 2010-12-29 10:47:43Z saulius 
;
_cod_original_sg_symbol_H-M 'C2/c '
_cod_database_code 7005117

loop_
_symmetry_equiv_pos_as_xyz
'x, y, z'
'-x, y, -z+1/2'
'x+1/2, y+1/2, z'
'-x+1/2, y+1/2, -z+1/2'
'-x, -y, -z'
'x, -y, z-1/2'
'-x+1/2, -y+1/2, -z'
'x+1/2, -y+1/2, z-1/2'

loop_
_atom_site_label
_atom_site_type_symbol
_atom_site_fract_x
_atom_site_fract_y
_atom_site_fract_z
_atom_site_U_iso_or_equiv
_atom_site_adp_type
_atom_site_occupancy
_atom_site_symmetry_multiplicity
_atom_site_calc_flag
_atom_site_refinement_flags
_atom_site_disorder_assembly
_atom_site_disorder_group
C1 C -0.1096(3) -0.0048(3) 0.08111(18) 0.0262(7) Uani 1 1 d . . .
C2 C -0.1680(3) -0.0110(3) 0.11607(18) 0.0263(7) Uani 1 1 d . . .
C3 C -0.2442(3) 0.0588(3) 0.11401(17) 0.0275(7) Uani 1 1 d . . .
C4 C -0.2806(3) 0.1483(3) 0.0803(2) 0.0400(10) Uani 1 1 d . . .
H4 H -0.2538 0.1771 0.0528 0.048 Uiso 1 1 calc R . .
C5 C -0.3580(3) 0.1924(3) 0.0895(2) 0.0405(10) Uani 1 1 d . . .
H5 H -0.3823 0.2531 0.0689 0.049 Uiso 1 1 calc R . .
C6 C -0.3994(3) 0.1472(3) 0.12888(19) 0.0342(8) Uani 1 1 d . . .
H6 H -0.4527 0.1771 0.1324 0.041 Uiso 1 1 calc R . .
C7 C -0.2913(3) 0.0212(3) 0.15353(16) 0.0247(6) Uani 1 1 d . . .
C8 C -0.1701(2) -0.0919(3) 0.16007(16) 0.0250(6) Uani 1 1 d . . .
C9 C -0.1167(3) -0.1793(3) 0.18272(18) 0.0309(8) Uani 1 1 d . . .
H9 H -0.0661 -0.1954 0.1702 0.037 Uiso 1 1 calc R . .
C10 C -0.1411(3) -0.2418(3) 0.2245(2) 0.0380(9) Uani 1 1 d . . .
H10 H -0.1063 -0.3002 0.2407 0.046 Uiso 1 1 calc R . .
C11 C -0.2178(3) -0.2167(3) 0.2419(2) 0.0385(9) Uani 1 1 d . . .
H11 H -0.2335 -0.2610 0.2691 0.046 Uiso 1 1 calc R . .
C12 C -0.2446(2) -0.0730(3) 0.18258(16) 0.0250(6) Uani 1 1 d . . .
C13 C -0.3645(8) -0.2736(7) 0.0711(4) 0.1078(8) Uani 1 1 d . . .
H13A H -0.3143 -0.2376 0.0994 0.162 Uiso 1 1 calc R . .
H13B H -0.3469 -0.2957 0.0363 0.162 Uiso 1 1 calc R . .
H13C H -0.3804 -0.3333 0.0909 0.162 Uiso 1 1 calc R . .
C14 C -0.4038(8) -0.1066(8) 0.0074(4) 0.1078(8) Uani 1 1 d . . .
H14A H -0.4009 -0.1398 -0.0295 0.162 Uiso 1 1 calc R . .
H14B H -0.3428 -0.0912 0.0331 0.162 Uiso 1 1 calc R . .
H14C H -0.4382 -0.0433 -0.0028 0.162 Uiso 1 1 calc R . .
C15 C -0.2380(5) 0.0130(8) 0.3533(5) 0.091(2) Uani 0.90 1 d PD . .
C16 C -0.3259(7) -0.1262(10) 0.3927(6) 0.091(2) Uani 0.70 1 d PD . .
C16A C -0.3439(15) 0.034(2) 0.4173(9) 0.071(6) Uani 0.30 1 d PD . .
C16B C -0.299(2) -0.121(3) 0.3706(15) 0.022(6) Uiso 0.10 1 d P . .
C17 C -0.4422(5) -0.3890(5) 0.2164(3) 0.0646(16) Uani 1 1 d . . .
N1 N -0.3664(2) 0.0624(3) 0.16217(14) 0.0279(6) Uani 1 1 d . . .
N2 N -0.2705(2) -0.1332(3) 0.22204(15) 0.0324(7) Uani 1 1 d . . .
O1 O -0.4647(5) -0.1478(5) 0.1052(3) 0.1078(8) Uani 1 1 d . . .
O2 O -0.4175(3) 0.0006(3) 0.30798(18) 0.0467(9) Uani 1 1 d . . .
O3 O -0.5000 -0.2145(4) 0.2500 0.0523(13) Uani 1 2 d S . .
Na1 Na -0.43564(11) -0.07471(14) 0.20844(9) 0.0391(4) Uani 1 1 d . . .
S1 S -0.11039(8) 0.09244(8) 0.02809(5) 0.0349(2) Uani 1 1 d . . .
S2 S -0.02324(7) -0.09261(7) 0.08108(5) 0.0311(2) Uani 1 1 d . . .
S3 S -0.4583(2) -0.1912(2) 0.04698(12) 0.1078(8) Uani 1 1 d . . .
S4 S -0.53526(16) -0.31601(17) 0.22338(11) 0.0396(5) Uani 0.50 1 d P . .
S5 S -0.34401(15) 0.00654(19) 0.36958(12) 0.0460(4) Uani 0.70 1 d PD . .
S6 S -0.3325(4) -0.0539(7) 0.3606(4) 0.0499(15) Uani 0.20 1 d PD . .
S7 S -0.3252(9) 0.0120(12) 0.3442(6) 0.042(3) Uani 0.10 1 d P . .
Pd1 Pd 0.0000 0.0000 0.0000 0.02590(14) Uani 1 2 d S . .

loop_
_atom_site_aniso_label
_atom_site_aniso_U_11
_atom_site_aniso_U_22
_atom_site_aniso_U_33
_atom_site_aniso_U_23
_atom_site_aniso_U_13
_atom_site_aniso_U_12
C1 0.0285(17) 0.0266(16) 0.0292(17) 0.0023(12) 0.0172(14) 0.0038(13)
C2 0.0287(17) 0.0259(16) 0.0305(17) 0.0034(12) 0.0180(14) 0.0041(13)
C3 0.0307(17) 0.0278(16) 0.0307(17) 0.0019(13) 0.0192(14) 0.0047(14)
C4 0.052(3) 0.036(2) 0.046(2) 0.0136(17) 0.035(2) 0.0159(19)
C5 0.046(2) 0.038(2) 0.046(2) 0.0133(18) 0.027(2) 0.0207(18)
C6 0.0331(19) 0.0352(19) 0.040(2) 0.0003(16) 0.0192(16) 0.0093(16)
C7 0.0250(16) 0.0281(15) 0.0241(15) 0.0003(12) 0.0120(13) 0.0003(13)
C8 0.0261(16) 0.0281(15) 0.0252(15) 0.0014(12) 0.0143(13) 0.0014(13)
C9 0.0280(17) 0.0349(18) 0.0352(19) 0.0056(15) 0.0179(15) 0.0085(15)
C10 0.038(2) 0.041(2) 0.041(2) 0.0158(17) 0.0203(17) 0.0123(17)
C11 0.041(2) 0.041(2) 0.041(2) 0.0166(17) 0.0235(18) 0.0073(18)
C12 0.0217(15) 0.0302(16) 0.0268(16) 0.0024(12) 0.0132(13) 0.0024(13)
C13 0.1320(19) 0.0950(14) 0.0831(13) -0.0099(10) 0.0136(12) -0.0421(13)
C14 0.1320(19) 0.0950(14) 0.0831(13) -0.0099(10) 0.0136(12) -0.0421(13)
C15 0.042(3) 0.125(6) 0.093(5) 0.029(4) 0.003(3) -0.009(3)
C16 0.042(3) 0.125(6) 0.093(5) 0.029(4) 0.003(3) -0.009(3)
C16A 0.050(11) 0.120(18) 0.039(9) -0.023(11) 0.008(8) 0.016(12)
C17 0.067(4) 0.053(3) 0.081(4) -0.016(3) 0.032(3) 0.017(3)
N1 0.0270(15) 0.0329(15) 0.0285(14) -0.0006(12) 0.0154(12) 0.0033(12)
N2 0.0275(15) 0.0411(17) 0.0349(17) 0.0100(13) 0.0191(13) 0.0058(13)
O1 0.1320(19) 0.0950(14) 0.0831(13) -0.0099(10) 0.0136(12) -0.0421(13)
O2 0.0329(17) 0.063(2) 0.0461(19) -0.0003(14) 0.0146(14) -0.0064(14)
O3 0.061(3) 0.036(2) 0.078(4) 0.000 0.047(3) 0.000
Na1 0.0287(8) 0.0386(9) 0.0566(11) 0.0068(7) 0.0231(8) 0.0009(7)
S1 0.0416(5) 0.0335(5) 0.0418(5) 0.0123(4) 0.0309(4) 0.0112(4)
S2 0.0346(5) 0.0319(4) 0.0361(5) 0.0071(3) 0.0247(4) 0.0102(4)
S3 0.1320(19) 0.0950(14) 0.0831(13) -0.0099(10) 0.0136(12) -0.0421(13)
S4 0.0364(10) 0.0361(10) 0.0453(12) 0.0011(8) 0.0110(9) 0.0048(8)
S5 0.0392(10) 0.0524(13) 0.0446(11) -0.0078(8) 0.0102(9) -0.0016(8)
S6 0.029(3) 0.057(4) 0.059(4) 0.018(4) 0.007(3) 0.001(3)
S7 0.039(6) 0.065(10) 0.029(5) -0.010(5) 0.021(5) -0.004(5)
Pd1 0.0270(2) 0.0288(2) 0.0290(2) 0.00214(13) 0.01912(16) 0.00241(14)

loop_
_atom_type_symbol
_atom_type_description
_atom_type_scat_dispersion_real
_atom_type_scat_dispersion_imag
_atom_type_scat_source
C C 0.0033 0.0016 'International Tables Vol C Tables 4.2.6.8 and 6.1.1.4'
H H 0.0000 0.0000 'International Tables Vol C Tables 4.2.6.8 and 6.1.1.4'
N N 0.0061 0.0033 'International Tables Vol C Tables 4.2.6.8 and 6.1.1.4'
O O 0.0106 0.0060 'International Tables Vol C Tables 4.2.6.8 and 6.1.1.4'
Na Na 0.0362 0.0249 'International Tables Vol C Tables 4.2.6.8 and 6.1.1.4'
S S 0.1246 0.1234 'International Tables Vol C Tables 4.2.6.8 and 6.1.1.4'
Pd Pd -0.9988 1.0072 'International Tables Vol C Tables 4.2.6.8 and 6.1.1.4'

loop_
_geom_angle_atom_site_label_1
_geom_angle_atom_site_label_2
_geom_angle_atom_site_label_3
_geom_angle
_geom_angle_site_symmetry_1
_geom_angle_site_symmetry_3
_geom_angle_publ_flag
C2 C1 S2 126.4(3) . . ?
C2 C1 S1 125.7(3) . . ?
S2 C1 S1 107.9(2) . . ?
C1 C2 C8 127.1(3) . . ?
C1 C2 C3 127.0(3) . . ?
C8 C2 C3 105.8(3) . . ?
C4 C3 C7 116.2(3) . . ?
C4 C3 C2 134.4(3) . . ?
C7 C3 C2 109.4(3) . . ?
C5 C4 C3 117.7(4) . . ?
C5 C4 H4 121.2 . . ?
C3 C4 H4 121.2 . . ?
C6 C5 C4 120.9(4) . . ?
C6 C5 H5 119.6 . . ?
C4 C5 H5 119.6 . . ?
N1 C6 C5 123.2(4) . . ?
N1 C6 H6 118.4 . . ?
C5 C6 H6 118.4 . . ?
N1 C7 C3 126.5(3) . . ?
N1 C7 C12 125.8(3) . . ?
C3 C7 C12 107.7(3) . . ?
N1 C7 Na1 49.17(19) . . ?
C3 C7 Na1 164.8(3) . . ?
C12 C7 Na1 78.21(19) . . ?
C9 C8 C12 116.8(3) . . ?
C9 C8 C2 134.4(3) . . ?
C12 C8 C2 108.8(3) . . ?
C10 C9 C8 118.3(3) . . ?
C10 C9 H9 120.9 . . ?
C8 C9 H9 120.9 . . ?
C9 C10 C11 119.7(4) . . ?
C9 C10 H10 120.2 . . ?
C11 C10 H10 120.2 . . ?
N2 C11 C10 124.3(4) . . ?
N2 C11 H11 117.8 . . ?
C10 C11 H11 117.8 . . ?
N2 C12 C8 126.0(3) . . ?
N2 C12 C7 125.7(3) . . ?
C8 C12 C7 108.3(3) . . ?
S3 C13 H13A 109.5 . . ?
S3 C13 H13B 109.5 . . ?
H13A C13 H13B 109.5 . . ?
S3 C13 H13C 109.5 . . ?
H13A C13 H13C 109.5 . . ?
H13B C13 H13C 109.5 . . ?
S3 C14 H14A 109.5 . . ?
S3 C14 H14B 109.5 . . ?
H14A C14 H14B 109.5 . . ?
S3 C14 H14C 109.5 . . ?
H14A C14 H14C 109.5 . . ?
H14B C14 H14C 109.5 . . ?
S7 C15 S6 32.5(7) . . ?
S7 C15 S5 20.6(6) . . ?
S6 C15 S5 27.5(3) . . ?
S6 C16 S5 22.7(6) . . ?
S6 C16 S7 7.1(6) . . ?
S5 C16 S7 19.6(4) . . ?
S5 C16A S6 22.7(6) . . ?
S5 C16A S7 12.3(7) . . ?
S6 C16A S7 30.7(6) . . ?
S6 C16B S5 12.7(10) . . ?
S6 C16B S7 20.1(12) . . ?
S5 C16B S7 23.3(6) . . ?
S4 C17 S4 45.05(19) . 2_455 ?
C7 N1 C6 115.5(3) . . ?
C7 N1 Na1 106.6(2) . . ?
C6 N1 Na1 133.9(3) . . ?
C11 N2 C12 114.9(3) . . ?
C11 N2 Na1 138.3(3) . . ?
C12 N2 Na1 103.6(2) . . ?
S3 O1 Na1 166.4(5) . . ?
S7 O2 S5 28.6(6) . . ?
S7 O2 S6 35.3(6) . . ?
S5 O2 S6 30.5(3) . . ?
S7 O2 Na1 150.1(7) . 2_455 ?
S5 O2 Na1 124.4(2) . 2_455 ?
S6 O2 Na1 116.3(3) . 2_455 ?
S7 O2 Na1 113.6(6) . . ?
S5 O2 Na1 137.6(2) . . ?
S6 O2 Na1 111.1(4) . . ?
Na1 O2 Na1 81.89(13) 2_455 . ?
S4 O3 S4 55.0(2) . 2_455 ?
S4 O3 Na1 133.63(10) . 2_455 ?
S4 O3 Na1 130.29(11) 2_455 2_455 ?
S4 O3 Na1 130.29(11) . . ?
S4 O3 Na1 133.63(10) 2_455 . ?
Na1 O3 Na1 82.24(17) 2_455 . ?
O2 Na1 O3 83.24(12) 2_455 . ?
O2 Na1 O2 79.24(16) 2_455 . ?
O3 Na1 O2 82.28(11) . . ?
O2 Na1 O1 97.0(2) 2_455 . ?
O3 Na1 O1 97.05(17) . . ?
O2 Na1 O1 176.2(2) . . ?
O2 Na1 N1 98.80(13) 2_455 . ?
O3 Na1 N1 176.85(13) . . ?
O2 Na1 N1 100.42(13) . . ?
O1 Na1 N1 80.35(17) . . ?
O2 Na1 N2 172.52(14) 2_455 . ?
O3 Na1 N2 104.15(11) . . ?
O2 Na1 N2 100.41(14) . . ?
O1 Na1 N2 83.4(2) . . ?
N1 Na1 N2 73.87(11) . . ?
O2 Na1 C7 122.07(13) 2_455 . ?
O3 Na1 C7 153.09(12) . . ?
O2 Na1 C7 109.50(12) . . ?
O1 Na1 C7 72.68(17) . . ?
N1 Na1 C7 24.25(10) . . ?
N2 Na1 C7 50.87(10) . . ?
O2 Na1 Na1 49.68(10) 2_455 2_455 ?
O3 Na1 Na1 48.88(9) . 2_455 ?
O2 Na1 Na1 48.43(10) . 2_455 ?
O1 Na1 Na1 128.64(19) . 2_455 ?
N1 Na1 Na1 134.23(8) . 2_455 ?
N2 Na1 Na1 135.02(12) . 2_455 ?
C7 Na1 Na1 154.53(8) . 2_455 ?
O2 Na1 S7 101.6(3) 2_455 . ?
O3 Na1 S7 91.9(3) . . ?
O2 Na1 S7 23.4(3) . . ?
O1 Na1 S7 160.2(3) . . ?
N1 Na1 S7 90.1(3) . . ?
N2 Na1 S7 77.4(3) . . ?
C7 Na1 S7 91.5(3) . . ?
Na1 Na1 S7 69.9(3) 2_455 . ?
O2 Na1 S6 104.55(18) 2_455 . ?
O3 Na1 S6 76.43(14) . . ?
O2 Na1 S6 26.94(18) . . ?
O1 Na1 S6 156.4(2) . . ?
N1 Na1 S6 105.25(15) . . ?
N2 Na1 S6 76.54(16) . . ?
C7 Na1 S6 102.86(14) . . ?
Na1 Na1 S6 63.40(13) 2_455 . ?
S7 Na1 S6 16.3(3) . . ?
C1 S1 Pd1 88.70(12) . . ?
C1 S2 Pd1 88.38(12) . . ?
O1 S3 C13 102.8(4) . . ?
O1 S3 C14 113.7(4) . . ?
C13 S3 C14 93.6(5) . . ?
S4 S4 O3 62.52(12) 2_455 . ?
S4 S4 C17 68.8(3) 2_455 . ?
O3 S4 C17 107.9(3) . . ?
S4 S4 C17 66.1(3) 2_455 2_455 ?
O3 S4 C17 106.2(3) . 2_455 ?
C17 S4 C17 98.4(4) . 2_455 ?
S7 S5 C16A 148.0(18) . . ?
S7 S5 O2 67.8(11) . . ?
C16A S5 O2 133.5(10) . . ?
S7 S5 C15 38.3(11) . . ?
C16A S5 C15 116.9(12) . . ?
O2 S5 C15 105.7(4) . . ?
S7 S5 C16 105.5(13) . . ?
C16A S5 C16 93.0(15) . . ?
O2 S5 C16 103.4(4) . . ?
C15 S5 C16 92.2(5) . . ?
S7 S5 C16B 81.4(17) . . ?
C16A S5 C16B 112.4(17) . . ?
O2 S5 C16B 98.1(11) . . ?
C15 S5 C16B 70.6(12) . . ?
C16 S5 C16B 24.4(11) . . ?
S7 S6 C16B 139(2) . . ?
S7 S6 C16 164.2(13) . . ?
C16B S6 C16 40(2) . . ?
S7 S6 O2 59.2(9) . . ?
C16B S6 O2 141(2) . . ?
C16 S6 O2 134.3(7) . . ?
S7 S6 C15 46.8(9) . . ?
C16B S6 C15 94(2) . . ?
C16 S6 C15 122.8(7) . . ?
O2 S6 C15 102.4(5) . . ?
S7 S6 C16A 76.9(15) . . ?
C16B S6 C16A 123(2) . . ?
C16 S6 C16A 93.0(13) . . ?
O2 S6 C16A 91.9(8) . . ?
C15 S6 C16A 91.7(11) . . ?
S7 S6 Na1 74.5(10) . . ?
C16B S6 Na1 102(2) . . ?
C16 S6 Na1 120.7(8) . . ?
O2 S6 Na1 42.0(3) . . ?
C15 S6 Na1 94.5(5) . . ?
C16A S6 Na1 133.7(8) . . ?
S5 S7 S6 58.1(12) . . ?
S5 S7 C15 121.1(16) . . ?
S6 S7 C15 100.8(14) . . ?
S5 S7 O2 83.6(12) . . ?
S6 S7 O2 85.5(10) . . ?
C15 S7 O2 154.1(13) . . ?
S5 S7 C16A 19.7(11) . . ?
S6 S7 C16A 72.3(14) . . ?
C15 S7 C16A 107.5(12) . . ?
O2 S7 C16A 98.4(11) . . ?
S5 S7 C16B 75.3(17) . . ?
S6 S7 C16B 21.3(14) . . ?
C15 S7 C16B 80.8(14) . . ?
O2 S7 C16B 100.3(14) . . ?
C16A S7 C16B 85.3(15) . . ?
S5 S7 C16 55.0(11) . . ?
S6 S7 C16 8.7(7) . . ?
C15 S7 C16 95.5(9) . . ?
O2 S7 C16 93.2(8) . . ?
C16A S7 C16 67.0(11) . . ?
C16B S7 C16 20.6(11) . . ?
S5 S7 Na1 121.1(12) . . ?
S6 S7 Na1 89.1(10) . . ?
C15 S7 Na1 111.5(10) . . ?
O2 S7 Na1 43.0(5) . . ?
C16A S7 Na1 139.2(10) . . ?
C16B S7 Na1 89.6(11) . . ?
C16 S7 Na1 97.5(6) . . ?
S1 Pd1 S1 180.00(6) . 5 ?
S1 Pd1 S2 105.34(3) . 5 ?
S1 Pd1 S2 74.66(3) 5 5 ?
S1 Pd1 S2 74.66(3) . . ?
S1 Pd1 S2 105.34(3) 5 . ?
S2 Pd1 S2 180.00(6) 5 . ?

loop_
_geom_bond_atom_site_label_1
_geom_bond_atom_site_label_2
_geom_bond_distance
_geom_bond_site_symmetry_2
_geom_bond_publ_flag
C1 C2 1.376(5) . ?
C1 S2 1.741(4) . ?
C1 S1 1.742(4) . ?
C2 C8 1.458(5) . ?
C2 C3 1.462(5) . ?
C3 C4 1.403(5) . ?
C3 C7 1.407(5) . ?
C4 C5 1.388(6) . ?
C4 H4 0.9300 . ?
C5 C6 1.381(6) . ?
C5 H5 0.9300 . ?
C6 N1 1.338(5) . ?
C6 H6 0.9300 . ?
C7 N1 1.336(5) . ?
C7 C12 1.459(5) . ?
C7 Na1 3.118(4) . ?
C8 C9 1.393(5) . ?
C8 C12 1.413(5) . ?
C9 C10 1.386(5) . ?
C9 H9 0.9300 . ?
C10 C11 1.392(6) . ?
C10 H10 0.9300 . ?
C11 N2 1.337(5) . ?
C11 H11 0.9300 . ?
C12 N2 1.341(5) . ?
C13 S3 1.734(11) . ?
C13 H13A 0.9600 . ?
C13 H13B 0.9600 . ?
C13 H13C 0.9600 . ?
C14 S3 1.783(10) . ?
C14 H14A 0.9600 . ?
C14 H14B 0.9600 . ?
C14 H14C 0.9600 . ?
C15 S7 1.288(16) . ?
C15 S6 1.737(10) . ?
C15 S5 1.778(9) . ?
C16 S6 1.170(13) . ?
C16 S5 1.784(12) . ?
C16 S7 2.099(19) . ?
C16A S5 1.148(16) . ?
C16A S6 1.769(15) . ?
C16A S7 1.81(2) . ?
C16B S6 1.00(3) . ?
C16B S5 1.78(3) . ?
C16B S7 1.82(4) . ?
C17 S4 1.756(6) . ?
C17 S4 1.791(6) 2_455 ?
N1 Na1 2.462(4) . ?
N2 Na1 2.566(4) . ?
O1 S3 1.479(7) . ?
O1 Na1 2.459(6) . ?
O2 S7 1.410(14) . ?
O2 S5 1.514(4) . ?
O2 S6 1.637(8) . ?
O2 Na1 2.372(4) 2_455 ?
O2 Na1 2.417(4) . ?
O3 S4 1.472(5) . ?
O3 S4 1.472(5) 2_455 ?
O3 Na1 2.386(4) 2_455 ?
O3 Na1 2.386(4) . ?
Na1 O2 2.372(4) 2_455 ?
Na1 Na1 3.139(3) 2_455 ?
Na1 S7 3.250(13) . ?
Na1 S6 3.372(8) . ?
S1 Pd1 2.3162(9) . ?
S2 Pd1 2.3275(9) . ?
S4 S4 1.359(5) 2_455 ?
S4 C17 1.791(6) 2_455 ?
S5 S7 0.729(14) . ?
S6 S7 0.949(16) . ?
Pd1 S1 2.3162(9) 5 ?
Pd1 S2 2.3275(9) 5 ?
